data_2019865
loop_
_publ_author_name
'Wang, Li'
'Li, Ya-jun'
'Li, Zheng-wei'

_publ_section_title
;
 Towards validating new enzymatic routes for synthetic conversion:
 7,10-bis-<i>O</i>-(2,2,2-trichloroethoxycarbonyl)-10-deacetyl baccatin
 III--ethyl acetate--water (1/1/1)
;
_journal_coeditor_code QS3041
_journal_issue 3
_journal_name_full 'Acta Crystallographica Section C'
_journal_page_first
;
;
_journal_paper_doi 10.1107/S2053229614027399
_journal_volume 71
_journal_year 2015
_chemical_formula_iupac 'C34 H38 Cl6 O14, C4 H8 O2, H2 O'
_chemical_formula_moiety 'C34 H38 Cl6 O14, C4 H8 O2, H2 O'
_chemical_formula_sum 'C39 H48 Cl6 O17'
_chemical_formula_weight 1001.47
_chemical_name_systematic
;
7,10-Bis-<i>O</i>-(2,2,2-trichloroethoxycarbonyl)-10-deacetyl baccatin
III--ethyl acetate--water (1/1/1)
;
_space_group_IT_number 19
_symmetry_cell_setting orthorhombic
_symmetry_space_group_name_Hall 'P 2ac 2ab'
_symmetry_space_group_name_H-M 'P 21 21 21'
_atom_sites_solution_hydrogens geom
_atom_sites_solution_primary direct
_atom_sites_solution_secondary difmap
_audit_creation_method SHELXL-97
_cell_angle_alpha 90.00
_cell_angle_beta 90.00
_cell_angle_gamma 90.00
_cell_formula_units_Z 4
_cell_length_a 14.7029(12)
_cell_length_b 16.6256(14)
_cell_length_c 18.8428(15)
_cell_measurement_reflns_used 2132
_cell_measurement_temperature 296(2)
_cell_measurement_theta_max 17.795
_cell_measurement_theta_min 2.485
_cell_volume 4606.0(7)
_computing_cell_refinement
;
SAINT (Bruker, 2008)
;
_computing_data_collection
;
APEX2 (Bruker, 2008)
;
_computing_data_reduction
;
SAINT (Bruker, 2008)
;
_computing_molecular_graphics
;
SHELXTL (Sheldrick, 2008)
;
_computing_publication_material
;
Mercury (Macrae <i>et al.</i>, 2006)
;
_computing_structure_refinement
;
SHELXL97 (Sheldrick, 2008)
;
_computing_structure_solution
;
SHELXS97 (Sheldrick, 2008)
;
_diffrn_ambient_temperature 296(2)
_diffrn_measured_fraction_theta_full 0.999
_diffrn_measured_fraction_theta_max 0.999
_diffrn_measurement_device_type 'Bruker APEXII CCD'
_diffrn_measurement_method '\f and \w scans'
_diffrn_radiation_monochromator graphite
_diffrn_radiation_source 'fine-focus sealed tube'
_diffrn_radiation_type MoK\a
_diffrn_radiation_wavelength 0.71073
_diffrn_reflns_av_R_equivalents 0.0701
_diffrn_reflns_av_sigmaI/netI 0.0856
_diffrn_reflns_limit_h_max 17
_diffrn_reflns_limit_h_min -16
_diffrn_reflns_limit_k_max 19
_diffrn_reflns_limit_k_min -19
_diffrn_reflns_limit_l_max 22
_diffrn_reflns_limit_l_min -17
_diffrn_reflns_number 23553
_diffrn_reflns_theta_full 25.10
_diffrn_reflns_theta_max 25.10
_diffrn_reflns_theta_min 1.63
_diffrn_standards_number 0
_exptl_absorpt_coefficient_mu 0.443
_exptl_absorpt_correction_T_max 0.8428
_exptl_absorpt_correction_T_min 0.8256
_exptl_absorpt_correction_type multi-scan
_exptl_absorpt_process_details
;
(<i>REQAB</i>; Jacobson, 1998)
;
_exptl_crystal_colour colorless
_exptl_crystal_density_diffrn 1.444
_exptl_crystal_density_method 'not measured'
_exptl_crystal_description block
_exptl_crystal_F_000 2080
_exptl_crystal_size_max 0.45
_exptl_crystal_size_mid 0.42
_exptl_crystal_size_min 0.40
_refine_diff_density_max 0.298
_refine_diff_density_min -0.222
_refine_ls_abs_structure_details
;
Flack (1983), 3609 Friedel pairs
;
_refine_ls_abs_structure_Flack -0.04(6)
_refine_ls_extinction_coef 0.0028(3)
_refine_ls_extinction_expression Fc^*^=kFc[1+0.001xFc^2^\l^3^/sin(2\q)]^-1/4^
_refine_ls_extinction_method
;
SHELXL97 (Sheldrick, 2008)
;
_refine_ls_goodness_of_fit_ref 0.982
_refine_ls_hydrogen_treatment constr
_refine_ls_matrix_type full
_refine_ls_number_parameters 560
_refine_ls_number_reflns 8208
_refine_ls_number_restraints 0
_refine_ls_restrained_S_all 0.982
_refine_ls_R_factor_all 0.0895
_refine_ls_R_factor_gt 0.0527
_refine_ls_shift/su_max 0.001
_refine_ls_shift/su_mean 0.000
_refine_ls_structure_factor_coef Fsqd
_refine_ls_weighting_details 'calc w=1/[\s^2^(Fo^2^)+(0.0436P)^2^+0.0000P] where P=(Fo^2^+2Fc^2^)/3'
_refine_ls_weighting_scheme calc
_refine_ls_wR_factor_gt 0.0998
_refine_ls_wR_factor_ref 0.1152
_reflns_number_gt 5474
_reflns_number_total 8208
_reflns_threshold_expression I>2sigma(I)
_cod_data_source_file qs3041sup1.cf
_cod_data_source_block I
_cod_database_code 2019865
_cod_database_fobs_code 2019865

loop_
_symmetry_equiv_pos_as_xyz
'x, y, z'
'-x+1/2, -y, z+1/2'
'-x, y+1/2, -z+1/2'
'x+1/2, -y+1/2, -z'

loop_
_atom_site_type_symbol
_atom_site_label
_atom_site_fract_x
_atom_site_fract_y
_atom_site_fract_z
_atom_site_U_iso_or_equiv
_atom_site_adp_type
_atom_site_calc_flag
_atom_site_refinement_flags
_atom_site_occupancy
_atom_site_symmetry_multiplicity
Cl Cl1 0.45710(8) 0.39676(8) 1.07198(6) 0.0574(3) Uani d . 1 1
Cl Cl2 0.32384(8) 0.52020(9) 1.04635(7) 0.0663(4) Uani d . 1 1
Cl Cl3 0.47888(11) 0.55326(9) 1.13566(6) 0.0781(5) Uani d . 1 1
Cl Cl4 0.16971(12) 0.74382(10) 1.06871(8) 0.0939(6) Uani d . 1 1
Cl Cl5 0.21745(10) 0.86644(8) 0.96796(8) 0.0728(5) Uani d . 1 1
Cl Cl6 0.07996(9) 0.74944(10) 0.93393(9) 0.0839(5) Uani d . 1 1
O O1 0.46529(17) 0.49094(16) 0.93568(13) 0.0365(7) Uani d . 1 1
O O2 0.5847(2) 0.5445(2) 0.87752(16) 0.0612(10) Uani d . 1 1
O O3 0.47014(17) 0.47830(16) 0.82246(13) 0.0345(7) Uani d . 1 1
O O4 0.5596(2) 0.34214(16) 0.62594(15) 0.0448(8) Uani d . 1 1
O O5 0.64362(17) 0.50854(17) 0.57182(15) 0.0382(7) Uani d . 1 1
O O6 0.70100(19) 0.5507(2) 0.67610(18) 0.0516(8) Uani d . 1 1
O O7 0.48375(18) 0.53226(16) 0.50120(13) 0.0364(7) Uani d . 1 1
O O8 0.3530(2) 0.4758(2) 0.46317(17) 0.0593(9) Uani d . 1 1
O O9 0.3769(2) 0.66053(19) 0.48867(14) 0.0482(8) Uani d . 1 1
H H9 0.4072 0.6774 0.4553 0.072 Uiso calc R 1 1
O O10 0.66200(19) 0.7436(2) 0.59069(17) 0.0611(10) Uani d . 1 1
H H10 0.6852 0.7830 0.6096 0.092 Uiso calc R 1 1
O O11 0.34846(18) 0.70530(16) 0.78068(14) 0.0384(7) Uani d . 1 1
O O12 0.3934(2) 0.6456(2) 0.88308(15) 0.0551(9) Uani d . 1 1
O O13 0.2697(2) 0.72537(17) 0.87572(15) 0.0460(8) Uani d . 1 1
O O14 0.30866(17) 0.55455(19) 0.75760(16) 0.0454(8) Uani d . 1 1
O O15 0.4523(4) 0.7217(4) 0.3618(2) 0.157(3) Uani d . 1 1
O O16 0.5060(3) 0.6814(3) 0.2612(2) 0.1055(16) Uani d . 1 1
C C1 0.4330(3) 0.6562(2) 0.55093(19) 0.0316(10) Uani d . 1 1
C C2 0.4413(3) 0.5639(2) 0.56530(19) 0.0306(9) Uani d . 1 1
H H2 0.3800 0.5413 0.5692 0.037 Uiso calc R 1 1
C C3 0.4989(2) 0.5342(2) 0.63038(18) 0.0272(9) Uani d . 1 1
H H3 0.5347 0.5808 0.6457 0.033 Uiso calc R 1 1
C C4 0.5692(3) 0.4686(2) 0.6091(2) 0.0309(10) Uani d . 1 1
C C5 0.6032(3) 0.4074(2) 0.6642(2) 0.0346(10) Uani d . 1 1
H H5 0.6696 0.4022 0.6619 0.042 Uiso calc R 1 1
C C6 0.5721(3) 0.4145(3) 0.7402(2) 0.0379(11) Uani d . 1 1
H H6A 0.6250 0.4153 0.7709 0.045 Uiso calc R 1 1
H H6B 0.5364 0.3674 0.7523 0.045 Uiso calc R 1 1
C C7 0.5156(3) 0.4892(2) 0.75415(19) 0.0317(9) Uani d . 1 1
H H7 0.5565 0.5356 0.7575 0.038 Uiso calc R 1 1
C C8 0.4420(3) 0.5073(2) 0.6975(2) 0.0290(9) Uani d . 1 1
C C9 0.3810(3) 0.5734(2) 0.7324(2) 0.0311(10) Uani d . 1 1
C C10 0.4167(3) 0.6584(2) 0.7431(2) 0.0332(10) Uani d . 1 1
H H10A 0.4704 0.6549 0.7738 0.040 Uiso calc R 1 1
C C11 0.4451(3) 0.6999(2) 0.6761(2) 0.0314(10) Uani d . 1 1
C C12 0.5308(3) 0.7261(2) 0.6688(2) 0.0355(10) Uani d . 1 1
C C13 0.5655(3) 0.7492(3) 0.5956(2) 0.0448(11) Uani d . 1 1
H H13 0.5473 0.8048 0.5855 0.054 Uiso calc R 1 1
C C14 0.5273(3) 0.6947(3) 0.5378(2) 0.0400(11) Uani d . 1 1
H H14A 0.5706 0.6517 0.5298 0.048 Uiso calc R 1 1
H H14B 0.5238 0.7258 0.4943 0.048 Uiso calc R 1 1
C C15 0.3816(3) 0.7014(2) 0.6108(2) 0.0348(10) Uani d . 1 1
C C16 0.3627(3) 0.7890(3) 0.5880(2) 0.0487(12) Uani d . 1 1
H H16A 0.3320 0.7892 0.5430 0.073 Uiso calc R 1 1
H H16B 0.4192 0.8176 0.5838 0.073 Uiso calc R 1 1
H H16C 0.3251 0.8148 0.6228 0.073 Uiso calc R 1 1
C C17 0.2865(3) 0.6643(3) 0.6226(2) 0.0464(12) Uani d . 1 1
H H17A 0.2584 0.6888 0.6631 0.070 Uiso calc R 1 1
H H20D 0.2925 0.6075 0.6305 0.070 Uiso calc R 1 1
H H18D 0.2495 0.6734 0.5813 0.070 Uiso calc R 1 1
C C18 0.5997(3) 0.7319(3) 0.7285(2) 0.0486(12) Uani d . 1 1
H H18A 0.5684 0.7366 0.7731 0.073 Uiso calc R 1 1
H H18B 0.6375 0.7783 0.7215 0.073 Uiso calc R 1 1
H H18C 0.6368 0.6844 0.7289 0.073 Uiso calc R 1 1
C C19 0.3823(3) 0.4340(2) 0.6832(2) 0.0362(10) Uani d . 1 1
H H19A 0.4193 0.3908 0.6656 0.054 Uiso calc R 1 1
H H19B 0.3369 0.4475 0.6487 0.054 Uiso calc R 1 1
H H19C 0.3533 0.4175 0.7265 0.054 Uiso calc R 1 1
C C20 0.5377(3) 0.3945(2) 0.5674(2) 0.0389(10) Uani d . 1 1
H H20A 0.4734 0.3953 0.5559 0.047 Uiso calc R 1 1
H H20B 0.5738 0.3841 0.5253 0.047 Uiso calc R 1 1
C C21 0.7058(3) 0.5467(3) 0.6127(3) 0.0449(12) Uani d . 1 1
C C22 0.7808(3) 0.5823(3) 0.5686(3) 0.0629(15) Uani d . 1 1
H H22A 0.7773 0.6399 0.5705 0.094 Uiso calc R 1 1
H H22B 0.7745 0.5648 0.5203 0.094 Uiso calc R 1 1
H H22C 0.8386 0.5650 0.5867 0.094 Uiso calc R 1 1
C C23 0.4325(4) 0.4918(3) 0.4540(2) 0.0438(12) Uani d . 1 1
C C24 0.4857(4) 0.4674(3) 0.3912(2) 0.0581(14) Uani d . 1 1
C C25 0.4390(5) 0.4371(3) 0.3332(3) 0.087(2) Uani d . 1 1
H H25 0.3757 0.4354 0.3331 0.105 Uiso calc R 1 1
C C26 0.4882(9) 0.4090(5) 0.2749(4) 0.137(4) Uani d . 1 1
H H26 0.4573 0.3866 0.2366 0.164 Uiso calc R 1 1
C C27 0.5804(10) 0.4137(6) 0.2730(5) 0.162(6) Uani d . 1 1
H H27 0.6123 0.3967 0.2331 0.194 Uiso calc R 1 1
C C28 0.6257(6) 0.4436(4) 0.3304(4) 0.121(3) Uani d . 1 1
H H28 0.6889 0.4453 0.3300 0.145 Uiso calc R 1 1
C C29 0.5791(5) 0.4714(3) 0.3891(3) 0.0780(18) Uani d . 1 1
H H29 0.6110 0.4929 0.4273 0.094 Uiso calc R 1 1
C C30 0.5136(3) 0.5093(3) 0.8778(2) 0.0386(10) Uani d . 1 1
C C31 0.4953(3) 0.5319(3) 0.99803(19) 0.0420(11) Uani d . 1 1
H H31A 0.4865 0.5894 0.9927 0.050 Uiso calc R 1 1
H H31B 0.5595 0.5219 1.0058 0.050 Uiso calc R 1 1
C C32 0.4407(3) 0.5012(3) 1.0603(2) 0.0449(11) Uani d . 1 1
C C33 0.3426(3) 0.6871(3) 0.8494(2) 0.0409(11) Uani d . 1 1
C C34 0.2575(3) 0.7095(3) 0.9504(2) 0.0535(13) Uani d . 1 1
H H34A 0.3141 0.7185 0.9756 0.064 Uiso calc R 1 1
H H34B 0.2394 0.6540 0.9575 0.064 Uiso calc R 1 1
C C35 0.1848(3) 0.7652(3) 0.9783(2) 0.0538(13) Uani d . 1 1
C C36 0.3518(4) 0.6914(6) 0.2637(4) 0.149(4) Uani d . 1 1
H H36A 0.3335 0.6360 0.2642 0.224 Uiso calc R 1 1
H H36B 0.3594 0.7090 0.2155 0.224 Uiso calc R 1 1
H H36C 0.3061 0.7236 0.2864 0.224 Uiso calc R 1 1
C C37 0.4383(5) 0.7002(5) 0.3019(4) 0.099(2) Uani d . 1 1
C C38 0.5963(5) 0.6867(6) 0.2964(5) 0.150(4) Uani d . 1 1
H H38A 0.6126 0.7427 0.3032 0.180 Uiso calc R 1 1
H H38B 0.5935 0.6611 0.3426 0.180 Uiso calc R 1 1
C C39 0.6606(5) 0.6495(5) 0.2554(4) 0.124(3) Uani d . 1 1
H H39A 0.6461 0.5934 0.2511 0.186 Uiso calc R 1 1
H H39B 0.7192 0.6553 0.2772 0.186 Uiso calc R 1 1
H H39C 0.6615 0.6737 0.2092 0.186 Uiso calc R 1 1
H H17D 0.6749 0.9256 0.5910 0.149 Uiso d R 1 1
H H17E 0.7575 0.8891 0.5773 0.149 Uiso d R 1 1
O O17 0.7233(2) 0.9006(2) 0.6083(2) 0.0931(13) Uani d . 1 1

loop_
_atom_site_aniso_label
_atom_site_aniso_U_11
_atom_site_aniso_U_22
_atom_site_aniso_U_33
_atom_site_aniso_U_12
_atom_site_aniso_U_13
_atom_site_aniso_U_23
Cl1 0.0728(8) 0.0496(8) 0.0498(7) 0.0017(7) 0.0000(7) 0.0074(6)
Cl2 0.0498(7) 0.0778(10) 0.0713(9) 0.0094(7) 0.0164(7) 0.0136(7)
Cl3 0.1216(12) 0.0794(10) 0.0334(7) -0.0244(10) 0.0011(8) -0.0119(6)
Cl4 0.1362(14) 0.0831(12) 0.0625(9) -0.0106(10) 0.0569(10) -0.0013(9)
Cl5 0.0825(9) 0.0360(7) 0.0998(11) -0.0083(7) 0.0446(9) -0.0064(7)
Cl6 0.0627(8) 0.0750(11) 0.1141(12) -0.0064(8) 0.0251(9) -0.0110(10)
O1 0.0414(15) 0.0447(18) 0.0235(14) -0.0093(14) -0.0010(13) 0.0030(13)
O2 0.0459(19) 0.097(3) 0.0413(19) -0.0285(19) 0.0061(16) -0.0100(19)
O3 0.0381(15) 0.0422(18) 0.0231(14) -0.0071(14) 0.0002(13) 0.0017(13)
O4 0.0614(19) 0.0298(17) 0.0433(17) 0.0031(15) -0.0031(16) 0.0002(14)
O5 0.0350(15) 0.0388(18) 0.0407(16) 0.0010(14) 0.0066(14) -0.0003(15)
O6 0.0451(18) 0.060(2) 0.049(2) -0.0057(17) -0.0026(17) -0.0077(18)
O7 0.0438(16) 0.0350(17) 0.0305(15) 0.0051(14) 0.0024(13) -0.0018(13)
O8 0.055(2) 0.061(2) 0.062(2) -0.0007(19) -0.0129(18) -0.0138(18)
O9 0.061(2) 0.052(2) 0.0320(17) 0.0112(17) -0.0081(15) 0.0047(15)
O10 0.0412(18) 0.063(2) 0.079(2) -0.0066(17) 0.0178(17) -0.0120(19)
O11 0.0471(17) 0.0361(18) 0.0320(16) 0.0137(14) 0.0048(14) -0.0057(14)
O12 0.069(2) 0.058(2) 0.0385(19) 0.0259(19) 0.0062(17) 0.0019(17)
O13 0.0565(19) 0.0383(19) 0.0433(18) 0.0111(16) 0.0163(16) 0.0027(15)
O14 0.0346(16) 0.0442(19) 0.057(2) -0.0007(15) 0.0176(15) -0.0047(16)
O15 0.195(6) 0.227(7) 0.048(3) -0.074(5) 0.014(3) -0.009(4)
O16 0.069(3) 0.156(5) 0.092(3) -0.007(3) 0.015(3) -0.045(3)
C1 0.042(2) 0.029(2) 0.024(2) 0.003(2) -0.0041(19) 0.0009(17)
C2 0.035(2) 0.029(2) 0.028(2) 0.0003(19) 0.0036(19) -0.0059(19)
C3 0.032(2) 0.026(2) 0.023(2) -0.0011(18) 0.0019(17) -0.0024(17)
C4 0.034(2) 0.028(2) 0.030(2) 0.0018(19) 0.0034(19) 0.0006(18)
C5 0.038(2) 0.029(2) 0.037(2) 0.007(2) -0.003(2) 0.0006(19)
C6 0.042(2) 0.036(3) 0.036(2) 0.008(2) 0.004(2) 0.005(2)
C7 0.036(2) 0.034(2) 0.025(2) 0.001(2) 0.0056(18) 0.0008(18)
C8 0.033(2) 0.020(2) 0.034(2) 0.0044(19) 0.0011(18) 0.0028(17)
C9 0.029(2) 0.033(3) 0.032(2) 0.0019(19) -0.0005(19) 0.0046(19)
C10 0.034(2) 0.030(2) 0.035(2) 0.006(2) 0.003(2) -0.0060(19)
C11 0.035(2) 0.026(2) 0.033(2) 0.003(2) -0.004(2) -0.0050(19)
C12 0.041(2) 0.024(2) 0.042(3) 0.005(2) -0.004(2) -0.0104(19)
C13 0.050(3) 0.032(3) 0.053(3) -0.001(2) 0.011(2) -0.001(2)
C14 0.053(3) 0.032(3) 0.035(2) -0.002(2) 0.013(2) 0.003(2)
C15 0.038(2) 0.032(3) 0.034(2) 0.004(2) -0.002(2) 0.000(2)
C16 0.055(3) 0.035(3) 0.056(3) 0.015(2) -0.003(2) -0.001(2)
C17 0.045(3) 0.045(3) 0.049(3) 0.003(2) -0.002(2) -0.003(2)
C18 0.048(3) 0.040(3) 0.058(3) 0.001(2) -0.007(2) -0.013(2)
C19 0.037(2) 0.030(2) 0.042(2) -0.007(2) 0.004(2) 0.002(2)
C20 0.053(3) 0.031(2) 0.033(2) 0.008(2) 0.000(2) -0.003(2)
C21 0.030(2) 0.035(3) 0.070(4) 0.008(2) 0.003(3) 0.004(3)
C22 0.047(3) 0.058(4) 0.084(4) -0.006(3) 0.019(3) 0.000(3)
C23 0.069(3) 0.035(3) 0.028(2) 0.007(3) -0.009(2) -0.002(2)
C24 0.102(4) 0.045(3) 0.028(3) 0.008(3) 0.005(3) 0.004(2)
C25 0.173(6) 0.056(4) 0.033(3) -0.008(4) -0.010(4) 0.000(3)
C26 0.306(14) 0.074(5) 0.030(4) -0.036(9) 0.018(7) -0.005(3)
C27 0.317(16) 0.086(7) 0.083(7) -0.009(10) 0.100(10) -0.020(5)
C28 0.181(8) 0.088(5) 0.093(6) 0.036(6) 0.082(6) 0.008(5)
C29 0.111(5) 0.073(4) 0.050(3) 0.015(4) 0.027(4) 0.000(3)
C30 0.040(3) 0.046(3) 0.029(2) 0.006(2) 0.003(2) 0.005(2)
C31 0.046(3) 0.055(3) 0.026(2) -0.012(2) -0.001(2) -0.005(2)
C32 0.052(3) 0.050(3) 0.033(2) -0.003(2) 0.003(2) -0.003(2)
C33 0.051(3) 0.030(3) 0.042(3) 0.002(2) 0.006(2) -0.006(2)
C34 0.066(3) 0.045(3) 0.049(3) 0.007(3) 0.019(3) 0.007(2)
C35 0.072(3) 0.038(3) 0.051(3) -0.004(3) 0.029(3) -0.005(2)
C36 0.064(4) 0.244(12) 0.140(7) -0.019(6) 0.014(5) -0.056(8)
C37 0.102(6) 0.122(6) 0.072(5) -0.016(5) 0.016(5) 0.009(4)
C38 0.086(5) 0.191(10) 0.173(8) 0.014(6) -0.049(6) -0.096(8)
C39 0.077(5) 0.134(8) 0.162(8) 0.002(5) -0.018(5) -0.013(6)
O17 0.066(2) 0.072(3) 0.141(4) -0.009(2) 0.013(3) 0.027(3)

loop_
_atom_type_symbol
_atom_type_description
_atom_type_scat_dispersion_real
_atom_type_scat_dispersion_imag
_atom_type_scat_source
C C 0.0033 0.0016 'International Tables Vol C Tables 4.2.6.8 and 6.1.1.4'
H H 0.0000 0.0000 'International Tables Vol C Tables 4.2.6.8 and 6.1.1.4'
O O 0.0106 0.0060 'International Tables Vol C Tables 4.2.6.8 and 6.1.1.4'
Cl Cl 0.1484 0.1585 'International Tables Vol C Tables 4.2.6.8 and 6.1.1.4'

loop_
_geom_angle_atom_site_label_1
_geom_angle_atom_site_label_2
_geom_angle_atom_site_label_3
_geom_angle
C30 O1 C31 113.5(3)
C30 O3 C7 115.0(3)
C20 O4 C5 91.6(3)
C21 O5 C4 116.4(3)
C23 O7 C2 119.2(3)
C1 O9 H9 109.5
C13 O10 H10 109.5
C33 O11 C10 113.3(3)
C33 O13 C34 111.9(4)
C37 O16 C38 114.0(6)
O9 C1 C14 111.3(3)
O9 C1 C15 106.9(3)
C14 C1 C15 110.6(3)
O9 C1 C2 103.6(3)
C14 C1 C2 111.4(3)
C15 C1 C2 112.8(3)
O7 C2 C1 104.1(3)
O7 C2 C3 107.6(3)
C1 C2 C3 119.1(3)
O7 C2 H2 108.5
C1 C2 H2 108.5
C3 C2 H2 108.5
C4 C3 C2 112.2(3)
C4 C3 C8 111.0(3)
C2 C3 C8 115.4(3)
C4 C3 H3 105.8
C2 C3 H3 105.8
C8 C3 H3 105.8
O5 C4 C5 112.5(3)
O5 C4 C20 110.1(3)
C5 C4 C20 84.9(3)
O5 C4 C3 107.7(3)
C5 C4 C3 120.5(3)
C20 C4 C3 119.7(3)
O4 C5 C6 113.3(3)
O4 C5 C4 90.9(3)
C6 C5 C4 119.3(3)
O4 C5 H5 110.6
C6 C5 H5 110.6
C4 C5 H5 110.6
C5 C6 C7 113.3(3)
C5 C6 H6A 108.9
C7 C6 H6A 108.9
C5 C6 H6B 108.9
C7 C6 H6B 108.9
H6A C6 H6B 107.7
O3 C7 C6 107.6(3)
O3 C7 C8 108.1(3)
C6 C7 C8 114.9(3)
O3 C7 H7 108.7
C6 C7 H7 108.7
C8 C7 H7 108.7
C19 C8 C7 111.6(3)
C19 C8 C9 107.8(3)
C7 C8 C9 104.4(3)
C19 C8 C3 112.9(3)
C7 C8 C3 103.7(3)
C9 C8 C3 116.1(3)
O14 C9 C10 119.6(4)
O14 C9 C8 119.2(4)
C10 C9 C8 120.8(3)
O11 C10 C11 110.8(3)
O11 C10 C9 108.9(3)
C11 C10 C9 114.3(3)
O11 C10 H10A 107.5
C11 C10 H10A 107.5
C9 C10 H10A 107.5
C12 C11 C10 119.9(4)
C12 C11 C15 118.8(4)
C10 C11 C15 120.7(3)
C11 C12 C13 119.4(4)
C11 C12 C18 124.8(4)
C13 C12 C18 115.7(3)
O10 C13 C12 112.1(4)
O10 C13 C14 106.4(3)
C12 C13 C14 112.0(3)
O10 C13 H13 108.8
C12 C13 H13 108.8
C14 C13 H13 108.8
C13 C14 C1 117.5(3)
C13 C14 H14A 107.9
C1 C14 H14A 107.9
C13 C14 H14B 107.9
C1 C14 H14B 107.9
H14A C14 H14B 107.2
C17 C15 C16 104.8(3)
C17 C15 C11 115.3(3)
C16 C15 C11 110.3(3)
C17 C15 C1 110.5(3)
C16 C15 C1 110.0(3)
C11 C15 C1 106.0(3)
C15 C16 H16A 109.5
C15 C16 H16B 109.5
H16A C16 H16B 109.5
C15 C16 H16C 109.5
H16A C16 H16C 109.5
H16B C16 H16C 109.5
C15 C17 H17A 109.5
C15 C17 H20D 109.5
H17A C17 H20D 109.5
C15 C17 H18D 109.5
H17A C17 H18D 109.5
H20D C17 H18D 109.5
C12 C18 H18A 109.5
C12 C18 H18B 109.5
H18A C18 H18B 109.5
C12 C18 H18C 109.5
H18A C18 H18C 109.5
H18B C18 H18C 109.5
C8 C19 H19A 109.5
C8 C19 H19B 109.5
H19A C19 H19B 109.5
C8 C19 H19C 109.5
H19A C19 H19C 109.5
H19B C19 H19C 109.5
O4 C20 C4 91.5(3)
O4 C20 H20A 113.4
C4 C20 H20A 113.4
O4 C20 H20B 113.4
C4 C20 H20B 113.4
H20A C20 H20B 110.7
O6 C21 O5 123.7(4)
O6 C21 C22 124.9(5)
O5 C21 C22 111.4(4)
C21 C22 H22A 109.5
C21 C22 H22B 109.5
H22A C22 H22B 109.5
C21 C22 H22C 109.5
H22A C22 H22C 109.5
H22B C22 H22C 109.5
O8 C23 O7 123.8(4)
O8 C23 C24 124.4(5)
O7 C23 C24 111.8(4)
C29 C24 C25 119.3(6)
C29 C24 C23 122.6(5)
C25 C24 C23 118.1(6)
C24 C25 C26 119.1(8)
C24 C25 H25 120.5
C26 C25 H25 120.5
C27 C26 C25 121.2(9)
C27 C26 H26 119.4
C25 C26 H26 119.4
C26 C27 C28 119.2(9)
C26 C27 H27 120.4
C28 C27 H27 120.4
C27 C28 C29 121.1(9)
C27 C28 H28 119.5
C29 C28 H28 119.5
C24 C29 C28 120.1(7)
C24 C29 H29 119.9
C28 C29 H29 119.9
O2 C30 O3 127.3(4)
O2 C30 O1 125.4(4)
O3 C30 O1 107.2(4)
O1 C31 C32 108.3(3)
O1 C31 H31A 110.0
C32 C31 H31A 110.0
O1 C31 H31B 110.0
C32 C31 H31B 110.0
H31A C31 H31B 108.4
C31 C32 Cl3 106.9(3)
C31 C32 Cl1 110.8(3)
Cl3 C32 Cl1 109.9(2)
C31 C32 Cl2 109.9(3)
Cl3 C32 Cl2 110.1(2)
Cl1 C32 Cl2 109.1(2)
O12 C33 O11 127.3(4)
O12 C33 O13 125.1(4)
O11 C33 O13 107.7(4)
O13 C34 C35 108.4(4)
O13 C34 H34A 110.0
C35 C34 H34A 110.0
O13 C34 H34B 110.0
C35 C34 H34B 110.0
H34A C34 H34B 108.4
C34 C35 Cl4 107.6(3)
C34 C35 Cl5 110.8(3)
Cl4 C35 Cl5 109.6(3)
C34 C35 Cl6 111.1(3)
Cl4 C35 Cl6 108.5(3)
Cl5 C35 Cl6 109.1(3)
C37 C36 H36A 109.5
C37 C36 H36B 109.5
H36A C36 H36B 109.5
C37 C36 H36C 109.5
H36A C36 H36C 109.5
H36B C36 H36C 109.5
O15 C37 O16 119.8(7)
O15 C37 C36 129.7(8)
O16 C37 C36 110.6(6)
C39 C38 O16 109.7(6)
C39 C38 H38A 109.7
O16 C38 H38A 109.7
C39 C38 H38B 109.7
O16 C38 H38B 109.7
H38A C38 H38B 108.2
C38 C39 H39A 109.5
C38 C39 H39B 109.5
H39A C39 H39B 109.5
C38 C39 H39C 109.5
H39A C39 H39C 109.5
H39B C39 H39C 109.5
H17D O17 H17E 110.4

loop_
_geom_bond_atom_site_label_1
_geom_bond_atom_site_label_2
_geom_bond_distance
Cl1 C32 1.767(5)
Cl2 C32 1.766(4)
Cl3 C32 1.755(4)
Cl4 C35 1.755(5)
Cl5 C35 1.760(5)
Cl6 C35 1.773(5)
O1 C30 1.337(5)
O1 C31 1.428(4)
O2 C30 1.198(5)
O3 C30 1.327(5)
O3 C7 1.462(4)
O4 C20 1.441(5)
O4 C5 1.452(5)
O5 C21 1.353(5)
O5 C4 1.460(4)
O6 C21 1.198(5)
O7 C23 1.345(5)
O7 C2 1.458(4)
O8 C23 1.212(5)
O9 C1 1.436(4)
O9 H9 0.8200
O10 C13 1.425(5)
O10 H10 0.8200
O11 C33 1.332(5)
O11 C10 1.455(4)
O12 C33 1.199(5)
O13 C33 1.341(5)
O13 C34 1.443(5)
O14 C9 1.207(4)
O15 C37 1.202(7)
O16 C37 1.295(7)
O16 C38 1.487(7)
C1 C14 1.548(6)
C1 C15 1.553(5)
C1 C2 1.563(5)
C2 C3 1.570(5)
C2 H2 0.9800
C3 C4 1.555(5)
C3 C8 1.582(5)
C3 H3 0.9800
C4 C5 1.538(5)
C4 C20 1.534(5)
C5 C6 1.507(5)
C5 H5 0.9800
C6 C7 1.517(5)
C6 H6A 0.9700
C6 H6B 0.9700
C7 C8 1.549(5)
C7 H7 0.9800
C8 C19 1.526(5)
C8 C9 1.564(5)
C9 C10 1.521(6)
C10 C11 1.498(5)
C10 H10A 0.9800
C11 C12 1.341(5)
C11 C15 1.544(5)
C12 C13 1.520(6)
C12 C18 1.518(5)
C13 C14 1.523(6)
C13 H13 0.9800
C14 H14A 0.9700
C14 H14B 0.9700
C15 C17 1.544(6)
C15 C16 1.544(6)
C16 H16A 0.9600
C16 H16B 0.9600
C16 H16C 0.9600
C17 H17A 0.9600
C17 H20D 0.9600
C17 H18D 0.9600
C18 H18A 0.9600
C18 H18B 0.9600
C18 H18C 0.9600
C19 H19A 0.9600
C19 H19B 0.9600
C19 H19C 0.9600
C20 H20A 0.9700
C20 H20B 0.9700
C21 C22 1.503(6)
C22 H22A 0.9600
C22 H22B 0.9600
C22 H22C 0.9600
C23 C24 1.475(6)
C24 C29 1.376(8)
C24 C25 1.386(7)
C25 C26 1.396(11)
C25 H25 0.9300
C26 C27 1.359(14)
C26 H26 0.9300
C27 C28 1.363(13)
C27 H27 0.9300
C28 C29 1.381(8)
C28 H28 0.9300
C29 H29 0.9300
C31 C32 1.511(6)
C31 H31A 0.9700
C31 H31B 0.9700
C34 C35 1.509(6)
C34 H34A 0.9700
C34 H34B 0.9700
C36 C37 1.468(9)
C36 H36A 0.9600
C36 H36B 0.9600
C36 H36C 0.9600
C38 C39 1.369(9)
C38 H38A 0.9700
C38 H38B 0.9700
C39 H39A 0.9600
C39 H39B 0.9600
C39 H39C 0.9600
O17 H17D 0.8855
O17 H17E 0.7953

loop_
_geom_hbond_atom_site_label_D
_geom_hbond_atom_site_label_H
_geom_hbond_atom_site_label_A
_geom_hbond_site_symmetry_A
_geom_hbond_distance_DH
_geom_hbond_distance_HA
_geom_hbond_distance_DA
_geom_hbond_angle_DHA
O9 H9 O15 . 0.82 2.02 2.824(5) 166.3
O10 H10 O17 . 0.82 2.03 2.782(5) 151.3
O17 H17D O1 3_656 0.89 2.38 3.260(5) 170.3
O17 H17E O9 4_566 0.80 2.30 3.079(5) 164.9
